data_9007718
loop_
_publ_author_name
'Parise, J. B.'
'Hyde, B. G.'

_publ_section_title
;
 The structure of atacamite and its relationship to spinel
;
_journal_name_full 'Acta Crystallographica, Section C'
_journal_page_first 1277
_journal_page_last 1280
_journal_paper_doi 10.1107/S0108270186092570
_journal_volume 42
_journal_year 1986
_chemical_compound_source 'Mina La Farola, Chile'
_chemical_formula_sum 'Cl Cu2 H3 O3'
_chemical_name_mineral Atacamite
_space_group_IT_number 62
_symmetry_space_group_name_Hall '-P 2ac 2n'
_symmetry_space_group_name_H-M 'P n m a'
_cell_angle_alpha 90
_cell_angle_beta 90
_cell_angle_gamma 90
_cell_length_a 6.030
_cell_length_b 6.865
_cell_length_c 9.120
_cell_formula_units_Z 4
_cell_volume 377.531
_database_code_amcsd 0010032
_exptl_crystal_density_diffrn 3.757
_cod_original_formula_sum 'Cu2 Cl O3 H3'
_cod_database_code 9007718

loop_
_space_group_symop_operation_xyz
x,y,z
x,1/2-y,z
-x,1/2+y,-z
1/2-x,1/2+y,1/2+z
1/2+x,1/2-y,1/2-z
1/2+x,y,1/2-z
1/2-x,-y,1/2+z
-x,-y,-z

loop_
_atom_site_aniso_label
_atom_site_aniso_U_11
_atom_site_aniso_U_22
_atom_site_aniso_U_33
_atom_site_aniso_U_12
_atom_site_aniso_U_13
_atom_site_aniso_U_23
Cu1 0.00800 0.00800 0.00700 -0.00200 0.00100 -0.00100
Cu2 0.00500 0.00800 0.01000 0.00000 -0.00200 0.00000
Cl 0.00900 0.01500 0.01300 0.00000 -0.00200 0.00000
O1 0.01100 0.01000 0.01400 0.00000 0.00200 0.00000
O2 0.00900 0.00900 0.00900 0.00100 -0.00100 -0.00100

loop_
_atom_site_label
_atom_site_fract_x
_atom_site_fract_y
_atom_site_fract_z
_atom_site_U_iso_or_equiv
Cu1 0.00000 0.00000 0.00000 0.00700
Cu2 0.19060 0.25000 0.25530 0.00700
Cl 0.35180 0.75000 0.05560 0.01200
O1 0.14980 0.25000 -0.00180 0.01100
O2 0.44060 0.06510 0.28790 0.00800
H1 0.30490 0.25000 -0.01480 0.00300
H2 0.43310 -0.03340 0.22790 0.00300

loop_
_cod_related_entry_id
_cod_related_entry_database
_cod_related_entry_code
1 AMCSD 0010032
